data_6000758
loop_
_publ_author_name
'Ivdenko, V. A.'
'Blank, V. D.'
'Serebryanaya, N. R.'

_publ_section_title
;
 Phase transformations in CuI under high pressure and shear deformation
 conditions
;
_journal_name_full 'Materials Science Forum'
_journal_page_first 878
_journal_page_last 882
_journal_paper_doi 10.4028/www.scientific.net/MSF.321-324.878
_journal_volume 321-324
_journal_year 2000
_chemical_formula_sum 'Cu I'
_space_group_name_H-M_alt 'C m c m'
_cell_angle_alpha 90.000
_cell_angle_beta 90.000
_cell_angle_gamma 90.000
_cell_length_a 6.0620
_cell_length_b 5.0680
_cell_length_c 4.8460
_cell_volume 148.88
_diffrn_ambient_pressure 38E+6
_cod_database_code 6000758

loop_
_atom_site_label
_atom_site_fract_x
_atom_site_fract_y
_atom_site_fract_z
? ? ? ?
